data_1562146
loop_
_publ_author_name
'Cheng, Lin'
'Wang, Jun'
'Yu, Hai-Yan'
'Zhang, Xiu-Ying'
'Gou, Shao-Hua'
'Fang, Lei'

_publ_section_title
;
 Five chiral Cd(II) complexes with dual chiral components: Effect of
 positional isomerism, luminescence and SHG response
;
_journal_name_full 'Journal of Solid State Chemistry'
_journal_page_first 85
_journal_page_last 94
_journal_paper_doi 10.1016/j.jssc.2014.09.020
_journal_volume 221
_journal_year 2015
_chemical_absolute_configuration .
_chemical_formula_sum 'C36 H52 Cd2 N12 O14'
_chemical_formula_weight 1101.70
_space_group_IT_number 19
_space_group_name_Hall 'P 2ac 2ab'
_space_group_name_H-M_alt 'P 21 21 21'
_symmetry_cell_setting orthorhombic
_symmetry_space_group_name_H-M 'P 21 21 21'
_atom_sites_solution_hydrogens geom
_atom_sites_solution_primary direct
_atom_sites_solution_secondary difmap
_audit_creation_method SHELXL-97
_cell_angle_alpha 90.00
_cell_angle_beta 90.00
_cell_angle_gamma 90.00
_cell_formula_units_Z 4
_cell_length_a 9.9060(19)
_cell_length_b 14.876(3)
_cell_length_c 30.268(6)
_cell_measurement_temperature 293(2)
_cell_volume 4460.3(15)
_computing_cell_refinement 'SMART (Bruker, 2000)'
_computing_data_collection 'SMART (Bruker, 2000)'
_computing_data_reduction 'SAINT (Bruker, 2000)'
_computing_molecular_graphics
;
ORTEPIII (Burnett & Johnson, 1996); ORTEP-3 for Windows (Farrugia, 1997);
PLATON (Spek, 2009)
;
_computing_publication_material 'SHELXTL (Bruker, 2000)'
_computing_structure_refinement 'SHELXL-97 (Sheldrick, 2008)'
_computing_structure_solution 'SHELXTL (Bruker, 2000)'
_diffrn_ambient_temperature 293(2)
_diffrn_measured_fraction_theta_full 0.994
_diffrn_measured_fraction_theta_max 0.994
_diffrn_measurement_device_type 'Bruker SMART APEX CCD'
_diffrn_measurement_method '\f and \w scan'
_diffrn_radiation_monochromator graphite
_diffrn_radiation_source 'fine-focus sealed tube'
_diffrn_radiation_type MoK\a
_diffrn_radiation_wavelength 0.71073
_diffrn_reflns_av_R_equivalents 0.0719
_diffrn_reflns_av_sigmaI/netI 0.0737
_diffrn_reflns_limit_h_max 12
_diffrn_reflns_limit_h_min -11
_diffrn_reflns_limit_k_max 18
_diffrn_reflns_limit_k_min -18
_diffrn_reflns_limit_l_max 37
_diffrn_reflns_limit_l_min -30
_diffrn_reflns_number 33188
_diffrn_reflns_theta_full 25.99
_diffrn_reflns_theta_max 25.99
_diffrn_reflns_theta_min 1.53
_exptl_absorpt_coefficient_mu 1.031
_exptl_absorpt_correction_T_max 0.8362
_exptl_absorpt_correction_T_min 0.7826
_exptl_absorpt_correction_type multi-scan
_exptl_absorpt_process_details 'SADABS (Sheldrick, 2008)'
_exptl_crystal_colour colorless
_exptl_crystal_density_diffrn 1.641
_exptl_crystal_density_method 'not measured'
_exptl_crystal_description block
_exptl_crystal_F_000 2240
_exptl_crystal_size_max 0.25
_exptl_crystal_size_mid 0.22
_exptl_crystal_size_min 0.18
_refine_diff_density_max 0.368
_refine_diff_density_min -0.392
_refine_diff_density_rms 0.072
_refine_ls_abs_structure_details 'Flack H D (1983), Acta Cryst. A39, 876-881'
_refine_ls_abs_structure_Flack 0.01(2)
_refine_ls_extinction_method none
_refine_ls_goodness_of_fit_ref 1.007
_refine_ls_hydrogen_treatment mixed
_refine_ls_matrix_type full
_refine_ls_number_parameters 577
_refine_ls_number_reflns 8614
_refine_ls_number_restraints 15
_refine_ls_restrained_S_all 1.008
_refine_ls_R_factor_all 0.0682
_refine_ls_R_factor_gt 0.0407
_refine_ls_shift/su_max 0.001
_refine_ls_shift/su_mean 0.000
_refine_ls_structure_factor_coef Fsqd
_refine_ls_weighting_details 'calc w=1/[\s^2^(Fo^2^)+(0.0125P)^2^+0.1000P] where P=(Fo^2^+2Fc^2^)/3'
_refine_ls_weighting_scheme calc
_refine_ls_wR_factor_gt 0.0580
_refine_ls_wR_factor_ref 0.0649
_reflns_number_gt 6287
_reflns_number_total 8614
_reflns_threshold_expression >2sigma(I)
_cod_data_source_file JSSC-2015-221-85.cif
_cod_data_source_block 4
_cod_original_cell_volume 4460.4(15)
_cod_original_sg_symbol_H-M P2(1)2(1)2(1)
_cod_database_code 1562146

loop_
_symmetry_equiv_pos_as_xyz
'x, y, z'
'-x+1/2, -y, z+1/2'
'-x, y+1/2, -z+1/2'
'x+1/2, -y+1/2, -z'

loop_
_atom_site_label
_atom_site_type_symbol
_atom_site_fract_x
_atom_site_fract_y
_atom_site_fract_z
_atom_site_U_iso_or_equiv
_atom_site_adp_type
_atom_site_occupancy
_atom_site_symmetry_multiplicity
_atom_site_calc_flag
_atom_site_refinement_flags
_atom_site_disorder_assembly
_atom_site_disorder_group
Cd1 Cd 0.39770(4) 0.33247(2) 0.114268(12) 0.04157(10) Uani 1 1 d . . .
Cd2 Cd 0.17986(4) 0.71208(2) 0.144030(13) 0.04749(11) Uani 1 1 d U . .
C1 C 0.1284(6) 0.2161(4) 0.08265(18) 0.0585(15) Uani 1 1 d . . .
H1A H 0.0900 0.2727 0.0790 0.070 Uiso 1 1 calc R . .
C2 C 0.0545(6) 0.1424(4) 0.0707(2) 0.074(2) Uani 1 1 d . . .
H2A H -0.0314 0.1486 0.0587 0.088 Uiso 1 1 calc R . .
C3 C 0.1102(8) 0.0597(4) 0.0768(2) 0.081(2) Uani 1 1 d . . .
H3A H 0.0622 0.0083 0.0692 0.098 Uiso 1 1 calc R . .
C4 C 0.2384(7) 0.0526(4) 0.0944(2) 0.074(2) Uani 1 1 d . . .
H4A H 0.2770 -0.0036 0.0992 0.088 Uiso 1 1 calc R . .
C5 C 0.3086(6) 0.1300(3) 0.10474(17) 0.0475(14) Uani 1 1 d . . .
C6 C 0.4523(6) 0.1244(4) 0.1211(2) 0.0638(18) Uani 1 1 d . . .
H6A H 0.4617 0.0718 0.1397 0.077 Uiso 1 1 calc R . .
H6B H 0.5121 0.1169 0.0959 0.077 Uiso 1 1 calc R . .
C7 C 0.6410(4) 0.2153(3) 0.14950(17) 0.0454(13) Uani 1 1 d . . .
H7A H 0.6796 0.2090 0.1198 0.055 Uiso 1 1 calc R . .
C8 C 0.7054(6) 0.1425(4) 0.17928(18) 0.0643(17) Uani 1 1 d . . .
H8A H 0.6651 0.1450 0.2085 0.077 Uiso 1 1 calc R . .
H8B H 0.6876 0.0835 0.1669 0.077 Uiso 1 1 calc R . .
C9 C 0.8578(6) 0.1568(4) 0.18300(19) 0.076(2) Uani 1 1 d . . .
H9A H 0.8960 0.1115 0.2024 0.091 Uiso 1 1 calc R . .
H9B H 0.8988 0.1500 0.1541 0.091 Uiso 1 1 calc R . .
C10 C 0.8896(7) 0.2492(4) 0.2010(2) 0.083(2) Uani 1 1 d . . .
H10A H 0.9866 0.2577 0.2017 0.100 Uiso 1 1 calc R . .
H10B H 0.8559 0.2540 0.2310 0.100 Uiso 1 1 calc R . .
C11 C 0.8251(5) 0.3223(4) 0.17236(18) 0.0689(17) Uani 1 1 d . . .
H11A H 0.8411 0.3804 0.1859 0.083 Uiso 1 1 calc R . .
H11B H 0.8684 0.3224 0.1436 0.083 Uiso 1 1 calc R . .
C12 C 0.6745(5) 0.3096(3) 0.16620(15) 0.0450(13) Uani 1 1 d . . .
H12A H 0.6314 0.3171 0.1951 0.054 Uiso 1 1 calc R . .
C13 C 0.6245(5) 0.4709(3) 0.15184(17) 0.0519(15) Uani 1 1 d . . .
H13A H 0.7187 0.4885 0.1530 0.062 Uiso 1 1 calc R . .
H13B H 0.5878 0.4745 0.1815 0.062 Uiso 1 1 calc R . .
C14 C 0.5491(5) 0.5333(3) 0.12213(18) 0.0438(14) Uani 1 1 d . . .
C15 C 0.5742(5) 0.5419(3) 0.07734(19) 0.0522(15) Uani 1 1 d . . .
H15A H 0.6442 0.5094 0.0645 0.063 Uiso 1 1 calc R . .
C16 C 0.4976(6) 0.5972(4) 0.05187(19) 0.0569(16) Uani 1 1 d . . .
H16A H 0.5151 0.6029 0.0218 0.068 Uiso 1 1 calc R . .
C17 C 0.3929(6) 0.6452(3) 0.07134(18) 0.0503(14) Uani 1 1 d . . .
H17A H 0.3397 0.6825 0.0539 0.060 Uiso 1 1 calc R . .
C18 C 0.4432(5) 0.5851(3) 0.13903(18) 0.0407(13) Uani 1 1 d . . .
H18A H 0.4254 0.5816 0.1691 0.049 Uiso 1 1 calc R . .
C19 C 0.4199(6) 0.8218(4) 0.19506(17) 0.0625(17) Uani 1 1 d . . .
H19A H 0.4724 0.7728 0.1868 0.075 Uiso 1 1 calc R . .
C20 C 0.4843(6) 0.8939(4) 0.21458(19) 0.0673(18) Uani 1 1 d . . .
H20A H 0.5769 0.8929 0.2197 0.081 Uiso 1 1 calc R . .
C21 C 0.4075(7) 0.9673(4) 0.22621(18) 0.0637(16) Uani 1 1 d . . .
H21A H 0.4477 1.0177 0.2387 0.076 Uiso 1 1 calc R . .
C22 C 0.2694(6) 0.9649(4) 0.21901(17) 0.0570(16) Uani 1 1 d . . .
H22A H 0.2151 1.0129 0.2275 0.068 Uiso 1 1 calc R . .
C23 C 0.2137(6) 0.8905(4) 0.19911(17) 0.0481(15) Uani 1 1 d . . .
C24 C 0.0650(6) 0.8902(4) 0.1888(2) 0.072(2) Uani 1 1 d . . .
H24A H 0.0163 0.9031 0.2159 0.087 Uiso 1 1 calc R . .
H24B H 0.0469 0.9390 0.1684 0.087 Uiso 1 1 calc R . .
C25 C -0.0793(5) 0.8234(3) 0.13173(15) 0.0417(13) Uani 1 1 d . . .
H25A H -0.0281 0.8580 0.1099 0.050 Uiso 1 1 calc R . .
C26 C -0.2057(5) 0.8775(3) 0.14362(19) 0.0631(16) Uani 1 1 d . . .
H26A H -0.2562 0.8451 0.1660 0.076 Uiso 1 1 calc R . .
H26B H -0.1783 0.9346 0.1562 0.076 Uiso 1 1 calc R . .
C27 C -0.2967(6) 0.8950(4) 0.1046(2) 0.0764(19) Uani 1 1 d . . .
H27A H -0.3776 0.9259 0.1144 0.092 Uiso 1 1 calc R . .
H27B H -0.2506 0.9333 0.0835 0.092 Uiso 1 1 calc R . .
C28 C -0.3348(6) 0.8077(4) 0.0827(2) 0.0739(19) Uani 1 1 d . . .
H28A H -0.3868 0.8201 0.0563 0.089 Uiso 1 1 calc R . .
H28B H -0.3911 0.7729 0.1026 0.089 Uiso 1 1 calc R . .
C29 C -0.2100(5) 0.7531(3) 0.07047(18) 0.0626(17) Uani 1 1 d . . .
H29A H -0.2382 0.6965 0.0575 0.075 Uiso 1 1 calc R . .
H29B H -0.1584 0.7857 0.0484 0.075 Uiso 1 1 calc R . .
C30 C -0.1202(5) 0.7341(3) 0.11010(16) 0.0431(12) Uani 1 1 d . . .
H30A H -0.1739 0.7003 0.1317 0.052 Uiso 1 1 calc R . .
C31 C -0.0396(5) 0.5820(3) 0.09250(19) 0.0544(16) Uani 1 1 d . . .
H31A H -0.0578 0.5555 0.1212 0.065 Uiso 1 1 calc R . .
H31B H -0.1215 0.5784 0.0751 0.065 Uiso 1 1 calc R . .
C32 C 0.0697(5) 0.5301(3) 0.07010(19) 0.0435(14) Uani 1 1 d . . .
C33 C 0.0840(7) 0.5306(4) 0.0243(2) 0.0679(19) Uani 1 1 d . . .
H33A H 0.0257 0.5642 0.0068 0.081 Uiso 1 1 calc R . .
C34 C 0.1865(7) 0.4803(4) 0.00510(19) 0.076(2) Uani 1 1 d . . .
H34A H 0.1986 0.4811 -0.0254 0.091 Uiso 1 1 calc R . .
C35 C 0.2691(6) 0.4297(4) 0.03116(18) 0.0550(16) Uani 1 1 d . . .
H35A H 0.3358 0.3953 0.0177 0.066 Uiso 1 1 calc R . .
C36 C 0.1578(5) 0.4756(3) 0.09328(16) 0.0406(13) Uani 1 1 d . . .
H36A H 0.1465 0.4721 0.1237 0.049 Uiso 1 1 calc R . .
N1 N 0.2536(4) 0.2108(3) 0.09935(14) 0.0506(12) Uani 1 1 d . . .
N2 N 0.4934(4) 0.2036(3) 0.14584(14) 0.0443(10) Uani 1 1 d . . .
H2B H 0.4598 0.1981 0.1737 0.053 Uiso 1 1 calc R . .
N3 N 0.6138(4) 0.3770(2) 0.13536(12) 0.0414(10) Uani 1 1 d . . .
H3B H 0.6647 0.3748 0.1104 0.050 Uiso 1 1 calc R . .
N4 N 0.3666(4) 0.6390(2) 0.11470(14) 0.0434(11) Uani 1 1 d . . .
N5 N 0.2888(4) 0.8177(3) 0.18726(13) 0.0475(12) Uani 1 1 d . . .
N6 N 0.0097(4) 0.8070(3) 0.16976(13) 0.0503(12) Uani 1 1 d . . .
H6C H -0.0380 0.7776 0.1910 0.060 Uiso 1 1 calc R . .
N7 N -0.0013(4) 0.6785(2) 0.09841(12) 0.0418(11) Uani 1 1 d . . .
H7B H 0.0240 0.6976 0.0711 0.050 Uiso 1 1 calc R . .
N8 N 0.2584(4) 0.4274(3) 0.07542(14) 0.0397(11) Uani 1 1 d . . .
N9 N 0.2254(5) 0.8366(3) 0.04867(18) 0.0580(13) Uani 1 1 d . . .
N10 N 0.0929(8) 0.5536(4) 0.20805(19) 0.0787(16) Uani 1 1 d U . .
N11 N -0.3027(7) 0.7034(4) 0.2391(2) 0.0730(16) Uani 1 1 d . . .
N12 N 0.8388(5) 0.3356(4) 0.03100(17) 0.0629(14) Uani 1 1 d . . .
O1 O 0.2432(4) 0.8323(3) 0.08924(13) 0.0648(11) Uani 1 1 d . . .
O2 O 0.2920(6) 0.8873(3) 0.02528(14) 0.1040(18) Uani 1 1 d . . .
O3 O 0.1386(4) 0.7878(3) 0.03078(13) 0.0878(15) Uani 1 1 d . . .
O4 O 0.1923(5) 0.5872(3) 0.19191(16) 0.1069(18) Uani 1 1 d U . .
O5 O 0.0936(7) 0.4811(3) 0.2237(2) 0.159(3) Uani 1 1 d . . .
O6 O -0.0114(6) 0.6010(4) 0.2082(2) 0.144(2) Uani 1 1 d . . .
O7 O -0.3109(5) 0.6649(3) 0.20388(16) 0.1073(17) Uani 1 1 d . . .
O8 O -0.2198(5) 0.7629(4) 0.24450(16) 0.1060(17) Uani 1 1 d . . .
O9 O -0.3810(8) 0.6850(4) 0.26708(19) 0.184(4) Uani 1 1 d . . .
O10 O 0.9359(5) 0.3459(3) 0.00692(16) 0.1059(18) Uani 1 1 d . . .
O11 O 0.7781(5) 0.2636(3) 0.02924(17) 0.1101(19) Uani 1 1 d . . .
O12 O 0.8065(5) 0.3919(3) 0.05805(15) 0.1022(17) Uani 1 1 d . . .
O1W O 0.5054(3) 0.2923(2) 0.04718(10) 0.0606(10) Uani 1 1 d . . .
H1WA H 0.5843 0.2944 0.0362 0.073 Uiso 1 1 d R . .
H1WB H 0.4757 0.2623 0.0254 0.073 Uiso 1 1 d R . .
O2W O 0.3043(4) 0.3733(2) 0.18332(11) 0.0751(13) Uani 1 1 d . . .
H2WA H 0.2520 0.4185 0.1819 0.090 Uiso 1 1 d R . .
H2WB H 0.2986 0.3268 0.1996 0.090 Uiso 1 1 d R . .

loop_
_atom_site_aniso_label
_atom_site_aniso_U_11
_atom_site_aniso_U_22
_atom_site_aniso_U_33
_atom_site_aniso_U_23
_atom_site_aniso_U_13
_atom_site_aniso_U_12
Cd1 0.0448(2) 0.03393(19) 0.0460(2) -0.0010(2) -0.0042(2) 0.00483(19)
Cd2 0.0452(2) 0.0426(2) 0.0546(2) -0.0082(2) -0.0014(2) 0.0085(2)
C1 0.058(4) 0.051(3) 0.067(4) 0.000(3) -0.002(3) -0.003(3)
C2 0.066(5) 0.061(5) 0.094(5) -0.005(4) -0.024(4) -0.017(4)
C3 0.093(5) 0.051(4) 0.100(6) -0.010(4) -0.012(5) -0.024(4)
C4 0.094(5) 0.037(4) 0.090(5) -0.009(3) -0.017(4) -0.003(4)
C5 0.062(4) 0.035(3) 0.045(4) 0.002(3) 0.008(3) -0.005(3)
C6 0.073(4) 0.042(3) 0.077(5) 0.005(4) -0.001(4) 0.012(3)
C7 0.043(3) 0.046(3) 0.047(3) -0.004(3) -0.002(3) 0.013(3)
C8 0.068(4) 0.061(4) 0.063(4) 0.008(3) -0.008(4) 0.015(3)
C9 0.069(5) 0.090(5) 0.070(4) -0.007(4) -0.014(3) 0.045(4)
C10 0.061(4) 0.095(5) 0.094(5) -0.013(4) -0.019(4) 0.033(4)
C11 0.053(3) 0.080(4) 0.074(4) -0.015(4) -0.019(3) 0.016(4)
C12 0.049(3) 0.048(3) 0.038(3) 0.001(2) -0.005(3) 0.010(3)
C13 0.056(4) 0.041(3) 0.058(4) -0.009(3) -0.013(3) 0.005(3)
C14 0.045(3) 0.036(3) 0.050(4) -0.010(3) -0.004(3) -0.008(2)
C15 0.049(4) 0.045(3) 0.062(4) -0.004(3) 0.016(3) 0.005(3)
C16 0.071(4) 0.050(4) 0.050(4) 0.005(3) 0.013(3) 0.000(3)
C17 0.057(3) 0.036(3) 0.057(4) 0.008(3) 0.004(3) 0.000(3)
C18 0.041(3) 0.040(3) 0.041(3) -0.005(3) 0.000(3) 0.000(2)
C19 0.054(4) 0.071(4) 0.062(4) -0.024(3) 0.002(3) 0.002(4)
C20 0.049(4) 0.082(5) 0.070(5) -0.006(4) 0.000(4) -0.008(4)
C21 0.070(5) 0.061(4) 0.060(4) -0.003(3) -0.006(4) -0.006(4)
C22 0.070(4) 0.051(4) 0.051(4) -0.014(3) -0.012(3) 0.007(3)
C23 0.056(4) 0.046(4) 0.041(3) -0.003(3) 0.004(3) 0.013(3)
C24 0.064(5) 0.069(4) 0.084(5) -0.029(4) -0.016(4) 0.018(4)
C25 0.041(3) 0.038(3) 0.046(3) 0.004(3) -0.001(3) 0.011(3)
C26 0.056(4) 0.054(3) 0.079(4) -0.008(3) -0.002(4) 0.020(3)
C27 0.076(4) 0.055(4) 0.098(5) -0.005(4) -0.025(4) 0.032(4)
C28 0.062(4) 0.068(5) 0.092(5) -0.013(4) -0.019(4) 0.028(4)
C29 0.056(4) 0.055(4) 0.078(4) -0.012(3) -0.023(3) 0.015(3)
C30 0.039(3) 0.042(3) 0.049(3) 0.005(3) 0.007(3) 0.005(2)
C31 0.041(3) 0.036(3) 0.087(5) 0.001(3) -0.001(3) 0.001(3)
C32 0.040(3) 0.031(3) 0.059(4) 0.003(3) -0.016(3) 0.001(2)
C33 0.084(5) 0.059(4) 0.060(4) 0.002(3) -0.025(4) 0.023(4)
C34 0.111(6) 0.074(4) 0.042(4) 0.007(3) -0.013(4) 0.026(5)
C35 0.076(5) 0.047(4) 0.042(4) -0.003(3) -0.001(3) 0.005(3)
C36 0.052(3) 0.030(3) 0.039(3) 0.002(2) 0.001(3) 0.000(3)
N1 0.050(3) 0.037(3) 0.064(3) 0.002(3) -0.010(2) 0.001(2)
N2 0.050(3) 0.039(2) 0.044(3) -0.002(2) -0.001(2) 0.007(2)
N3 0.049(2) 0.035(2) 0.040(2) -0.0037(19) -0.001(2) 0.004(2)
N4 0.049(3) 0.035(2) 0.047(3) -0.001(2) 0.004(2) -0.0017(18)
N5 0.047(3) 0.050(3) 0.046(3) 0.000(2) 0.000(2) 0.013(2)
N6 0.051(3) 0.055(3) 0.044(3) -0.009(2) 0.007(2) 0.006(2)
N7 0.044(2) 0.030(2) 0.051(3) 0.001(2) 0.004(2) 0.005(2)
N8 0.050(3) 0.034(2) 0.035(3) -0.002(2) 0.001(2) 0.001(2)
N9 0.078(4) 0.036(3) 0.060(4) 0.008(3) 0.018(3) 0.005(3)
N10 0.095(4) 0.069(3) 0.072(3) 0.000(3) 0.013(3) 0.012(3)
N11 0.098(5) 0.044(3) 0.077(4) -0.003(3) 0.020(4) 0.001(3)
N12 0.054(3) 0.059(3) 0.075(4) -0.015(3) 0.010(3) 0.007(3)
O1 0.097(3) 0.047(2) 0.050(2) 0.003(2) 0.000(2) 0.001(2)
O2 0.156(5) 0.082(3) 0.074(3) -0.003(3) 0.047(3) -0.048(4)
O3 0.092(4) 0.106(4) 0.065(3) 0.021(3) -0.014(3) -0.034(3)
O4 0.088(4) 0.111(4) 0.121(4) 0.031(3) 0.057(4) 0.008(3)
O5 0.221(7) 0.075(4) 0.180(6) 0.056(4) 0.092(6) 0.030(5)
O6 0.119(5) 0.141(5) 0.171(6) 0.022(5) 0.016(5) 0.024(4)
O7 0.122(4) 0.107(4) 0.093(4) -0.046(3) -0.003(3) 0.013(4)
O8 0.093(4) 0.093(4) 0.132(4) -0.014(3) -0.007(3) -0.009(3)
O9 0.292(9) 0.113(5) 0.147(5) 0.008(4) 0.158(6) -0.020(5)
O10 0.093(4) 0.090(4) 0.135(4) -0.038(3) 0.054(3) -0.018(3)
O11 0.073(4) 0.088(4) 0.169(5) -0.047(4) 0.022(3) -0.003(3)
O12 0.113(4) 0.078(3) 0.116(4) -0.040(3) 0.057(3) 0.007(3)
O1W 0.052(2) 0.080(3) 0.050(2) -0.022(2) 0.0018(18) 0.002(2)
O2W 0.098(3) 0.068(3) 0.059(3) 0.015(2) 0.014(3) 0.040(3)

loop_
_atom_type_symbol
_atom_type_description
_atom_type_scat_dispersion_real
_atom_type_scat_dispersion_imag
_atom_type_scat_source
C C 0.0033 0.0016 'International Tables Vol C Tables 4.2.6.8 and 6.1.1.4'
H H 0.0000 0.0000 'International Tables Vol C Tables 4.2.6.8 and 6.1.1.4'
N N 0.0061 0.0033 'International Tables Vol C Tables 4.2.6.8 and 6.1.1.4'
O O 0.0106 0.0060 'International Tables Vol C Tables 4.2.6.8 and 6.1.1.4'
Cd Cd -0.8075 1.2024 'International Tables Vol C Tables 4.2.6.8 and 6.1.1.4'

loop_
_geom_angle_atom_site_label_1
_geom_angle_atom_site_label_2
_geom_angle_atom_site_label_3
_geom_angle
_geom_angle_site_symmetry_1
_geom_angle_site_symmetry_3
N8 Cd1 N3 121.17(13) . .
N8 Cd1 N2 162.66(14) . .
N3 Cd1 N2 75.46(13) . .
N8 Cd1 N1 90.57(15) . .
N3 Cd1 N1 146.10(14) . .
N2 Cd1 N1 72.16(14) . .
N8 Cd1 O2W 93.41(13) . .
N3 Cd1 O2W 92.55(14) . .
N2 Cd1 O2W 90.46(13) . .
N1 Cd1 O2W 97.45(14) . .
N8 Cd1 O1W 89.23(14) . .
N3 Cd1 O1W 83.85(12) . .
N2 Cd1 O1W 87.78(13) . .
N1 Cd1 O1W 85.11(13) . .
O2W Cd1 O1W 176.30(13) . .
N5 Cd2 N7 147.66(14) . .
N5 Cd2 N4 99.37(14) . .
N7 Cd2 N4 106.72(13) . .
N5 Cd2 N6 74.75(14) . .
N7 Cd2 N6 76.72(13) . .
N4 Cd2 N6 170.66(14) . .
N5 Cd2 O4 99.37(17) . .
N7 Cd2 O4 103.68(17) . .
N4 Cd2 O4 79.88(15) . .
N6 Cd2 O4 108.01(15) . .
N5 Cd2 O1 76.93(13) . .
N7 Cd2 O1 87.36(13) . .
N4 Cd2 O1 83.24(13) . .
N6 Cd2 O1 88.30(14) . .
O4 Cd2 O1 161.90(15) . .
N1 C1 C2 123.2(6) . .
N1 C1 H1A 118.4 . .
C2 C1 H1A 118.4 . .
C3 C2 C1 118.2(6) . .
C3 C2 H2A 120.9 . .
C1 C2 H2A 120.9 . .
C2 C3 C4 119.7(6) . .
C2 C3 H3A 120.2 . .
C4 C3 H3A 120.2 . .
C3 C4 C5 119.0(6) . .
C3 C4 H4A 120.5 . .
C5 C4 H4A 120.5 . .
N1 C5 C4 121.4(6) . .
N1 C5 C6 118.4(5) . .
C4 C5 C6 120.2(5) . .
N2 C6 C5 112.8(5) . .
N2 C6 H6A 109.0 . .
C5 C6 H6A 109.0 . .
N2 C6 H6B 109.0 . .
C5 C6 H6B 109.0 . .
H6A C6 H6B 107.8 . .
N2 C7 C12 110.4(4) . .
N2 C7 C8 111.7(4) . .
C12 C7 C8 111.1(4) . .
N2 C7 H7A 107.8 . .
C12 C7 H7A 107.8 . .
C8 C7 H7A 107.8 . .
C9 C8 C7 110.7(5) . .
C9 C8 H8A 109.5 . .
C7 C8 H8A 109.5 . .
C9 C8 H8B 109.5 . .
C7 C8 H8B 109.5 . .
H8A C8 H8B 108.1 . .
C10 C9 C8 111.0(5) . .
C10 C9 H9A 109.4 . .
C8 C9 H9A 109.4 . .
C10 C9 H9B 109.4 . .
C8 C9 H9B 109.4 . .
H9A C9 H9B 108.0 . .
C9 C10 C11 110.8(5) . .
C9 C10 H10A 109.5 . .
C11 C10 H10A 109.5 . .
C9 C10 H10B 109.5 . .
C11 C10 H10B 109.5 . .
H10A C10 H10B 108.1 . .
C12 C11 C10 113.1(5) . .
C12 C11 H11A 109.0 . .
C10 C11 H11A 109.0 . .
C12 C11 H11B 109.0 . .
C10 C11 H11B 109.0 . .
H11A C11 H11B 107.8 . .
N3 C12 C11 112.9(4) . .
N3 C12 C7 108.8(4) . .
C11 C12 C7 111.7(4) . .
N3 C12 H12A 107.8 . .
C11 C12 H12A 107.8 . .
C7 C12 H12A 107.8 . .
N3 C13 C14 110.3(4) . .
N3 C13 H13A 109.6 . .
C14 C13 H13A 109.6 . .
N3 C13 H13B 109.6 . .
C14 C13 H13B 109.6 . .
H13A C13 H13B 108.1 . .
C15 C14 C18 116.3(5) . .
C15 C14 C13 123.9(5) . .
C18 C14 C13 119.8(5) . .
C16 C15 C14 120.7(5) . .
C16 C15 H15A 119.6 . .
C14 C15 H15A 119.6 . .
C15 C16 C17 119.1(5) . .
C15 C16 H16A 120.4 . .
C17 C16 H16A 120.4 . .
N4 C17 C16 121.6(5) . .
N4 C17 H17A 119.2 . .
C16 C17 H17A 119.2 . .
N4 C18 C14 124.0(5) . .
N4 C18 H18A 118.0 . .
C14 C18 H18A 118.0 . .
N5 C19 C20 124.5(6) . .
N5 C19 H19A 117.7 . .
C20 C19 H19A 117.7 . .
C21 C20 C19 118.0(6) . .
C21 C20 H20A 121.0 . .
C19 C20 H20A 121.0 . .
C20 C21 C22 119.1(6) . .
C20 C21 H21A 120.5 . .
C22 C21 H21A 120.5 . .
C23 C22 C21 119.0(6) . .
C23 C22 H22A 120.5 . .
C21 C22 H22A 120.5 . .
N5 C23 C22 122.4(5) . .
N5 C23 C24 118.5(5) . .
C22 C23 C24 119.0(5) . .
N6 C24 C23 116.6(5) . .
N6 C24 H24A 108.1 . .
C23 C24 H24A 108.1 . .
N6 C24 H24B 108.1 . .
C23 C24 H24B 108.1 . .
H24A C24 H24B 107.3 . .
N6 C25 C26 113.2(4) . .
N6 C25 C30 110.4(4) . .
C26 C25 C30 109.8(4) . .
N6 C25 H25A 107.7 . .
C26 C25 H25A 107.7 . .
C30 C25 H25A 107.7 . .
C27 C26 C25 113.3(5) . .
C27 C26 H26A 108.9 . .
C25 C26 H26A 108.9 . .
C27 C26 H26B 108.9 . .
C25 C26 H26B 108.9 . .
H26A C26 H26B 107.7 . .
C28 C27 C26 110.2(5) . .
C28 C27 H27A 109.6 . .
C26 C27 H27A 109.6 . .
C28 C27 H27B 109.6 . .
C26 C27 H27B 109.6 . .
H27A C27 H27B 108.1 . .
C27 C28 C29 111.3(5) . .
C27 C28 H28A 109.4 . .
C29 C28 H28A 109.4 . .
C27 C28 H28B 109.4 . .
C29 C28 H28B 109.4 . .
H28A C28 H28B 108.0 . .
C30 C29 C28 112.4(5) . .
C30 C29 H29A 109.1 . .
C28 C29 H29A 109.1 . .
C30 C29 H29B 109.1 . .
C28 C29 H29B 109.1 . .
H29A C29 H29B 107.9 . .
N7 C30 C29 112.3(4) . .
N7 C30 C25 112.0(4) . .
C29 C30 C25 109.3(4) . .
N7 C30 H30A 107.7 . .
C29 C30 H30A 107.6 . .
C25 C30 H30A 107.7 . .
C32 C31 N7 111.5(4) . .
C32 C31 H31A 109.3 . .
N7 C31 H31A 109.3 . .
C32 C31 H31B 109.3 . .
N7 C31 H31B 109.3 . .
H31A C31 H31B 108.0 . .
C36 C32 C33 116.3(5) . .
C36 C32 C31 122.1(5) . .
C33 C32 C31 121.6(5) . .
C34 C33 C32 119.3(5) . .
C34 C33 H33A 120.4 . .
C32 C33 H33A 120.4 . .
C35 C34 C33 119.6(5) . .
C35 C34 H34A 120.2 . .
C33 C34 H34A 120.2 . .
N8 C35 C34 122.9(5) . .
N8 C35 H35A 118.5 . .
C34 C35 H35A 118.5 . .
N8 C36 C32 125.3(5) . .
N8 C36 H36A 117.3 . .
C32 C36 H36A 117.3 . .
C5 N1 C1 118.5(5) . .
C5 N1 Cd1 115.1(3) . .
C1 N1 Cd1 126.1(4) . .
C6 N2 C7 114.3(4) . .
C6 N2 Cd1 109.8(3) . .
C7 N2 Cd1 109.6(3) . .
C6 N2 H2B 107.6 . .
C7 N2 H2B 107.6 . .
Cd1 N2 H2B 107.6 . .
C13 N3 C12 113.1(3) . .
C13 N3 Cd1 115.1(3) . .
C12 N3 Cd1 110.5(3) . .
C13 N3 H3B 105.8 . .
C12 N3 H3B 105.8 . .
Cd1 N3 H3B 105.8 . .
C18 N4 C17 118.3(4) . .
C18 N4 Cd2 121.8(3) . .
C17 N4 Cd2 119.7(3) . .
C19 N5 C23 116.9(5) . .
C19 N5 Cd2 126.3(4) . .
C23 N5 Cd2 115.8(4) . .
C25 N6 C24 113.0(4) . .
C25 N6 Cd2 105.8(3) . .
C24 N6 Cd2 111.8(3) . .
C25 N6 H6C 108.7 . .
C24 N6 H6C 108.7 . .
Cd2 N6 H6C 108.7 . .
C30 N7 C31 111.3(3) . .
C30 N7 Cd2 110.6(3) . .
C31 N7 Cd2 118.3(3) . .
C30 N7 H7B 105.1 . .
C31 N7 H7B 105.1 . .
Cd2 N7 H7B 105.1 . .
C36 N8 C35 116.5(5) . .
C36 N8 Cd1 124.6(3) . .
C35 N8 Cd1 118.6(4) . .
O2 N9 O1 121.7(6) . .
O2 N9 O3 118.5(5) . .
O1 N9 O3 119.8(5) . .
O5 N10 O4 122.5(8) . .
O5 N10 O6 121.3(8) . .
O4 N10 O6 116.2(6) . .
O9 N11 O7 118.5(7) . .
O9 N11 O8 120.9(7) . .
O7 N11 O8 120.5(7) . .
O12 N12 O10 121.7(6) . .
O12 N12 O11 120.1(6) . .
O10 N12 O11 118.1(6) . .
N9 O1 Cd2 130.7(4) . .
N10 O4 Cd2 122.1(5) . .
Cd1 O1W H1WA 137.7 . .
Cd1 O1W H1WB 130.0 . .
H1WA O1W H1WB 91.9 . .
Cd1 O2W H2WA 113.3 . .
Cd1 O2W H2WB 109.2 . .
H2WA O2W H2WB 129.3 . .

loop_
_geom_bond_atom_site_label_1
_geom_bond_atom_site_label_2
_geom_bond_distance
_geom_bond_site_symmetry_2
Cd1 N8 2.298(4) .
Cd1 N3 2.330(4) .
Cd1 N2 2.343(4) .
Cd1 N1 2.349(4) .
Cd1 O2W 2.365(3) .
Cd1 O1W 2.370(3) .
Cd2 N5 2.311(4) .
Cd2 N7 2.319(4) .
Cd2 N4 2.322(4) .
Cd2 N6 2.332(4) .
Cd2 O4 2.359(5) .
Cd2 O1 2.518(4) .
C1 N1 1.341(6) .
C1 C2 1.367(7) .
C1 H1A 0.9300 .
C2 C3 1.361(8) .
C2 H2A 0.9300 .
C3 C4 1.381(8) .
C3 H3A 0.9300 .
C4 C5 1.381(7) .
C4 H4A 0.9300 .
C5 N1 1.330(6) .
C5 C6 1.510(7) .
C6 N2 1.455(6) .
C6 H6A 0.9700 .
C6 H6B 0.9700 .
C7 N2 1.477(5) .
C7 C12 1.527(6) .
C7 C8 1.546(6) .
C7 H7A 0.9800 .
C8 C9 1.529(7) .
C8 H8A 0.9700 .
C8 H8B 0.9700 .
C9 C10 1.511(8) .
C9 H9A 0.9700 .
C9 H9B 0.9700 .
C10 C11 1.530(7) .
C10 H10A 0.9700 .
C10 H10B 0.9700 .
C11 C12 1.515(7) .
C11 H11A 0.9700 .
C11 H11B 0.9700 .
C12 N3 1.496(5) .
C12 H12A 0.9800 .
C13 N3 1.487(5) .
C13 C14 1.493(6) .
C13 H13A 0.9700 .
C13 H13B 0.9700 .
C14 C15 1.384(7) .
C14 C18 1.398(6) .
C15 C16 1.360(7) .
C15 H15A 0.9300 .
C16 C17 1.391(7) .
C16 H16A 0.9300 .
C17 N4 1.341(6) .
C17 H17A 0.9300 .
C18 N4 1.327(5) .
C18 H18A 0.9300 .
C19 N5 1.322(6) .
C19 C20 1.381(7) .
C19 H19A 0.9300 .
C20 C21 1.376(8) .
C20 H20A 0.9300 .
C21 C22 1.386(7) .
C21 H21A 0.9300 .
C22 C23 1.375(7) .
C22 H22A 0.9300 .
C23 N5 1.362(6) .
C23 C24 1.505(7) .
C24 N6 1.472(6) .
C24 H24A 0.9700 .
C24 H24B 0.9700 .
C25 N6 1.470(5) .
C25 C26 1.532(6) .
C25 C30 1.534(6) .
C25 H25A 0.9800 .
C26 C27 1.509(7) .
C26 H26A 0.9700 .
C26 H26B 0.9700 .
C27 C28 1.505(7) .
C27 H27A 0.9700 .
C27 H27B 0.9700 .
C28 C29 1.526(7) .
C28 H28A 0.9700 .
C28 H28B 0.9700 .
C29 C30 1.519(6) .
C29 H29A 0.9700 .
C29 H29B 0.9700 .
C30 N7 1.483(5) .
C30 H30A 0.9800 .
C31 C32 1.492(7) .
C31 N7 1.495(5) .
C31 H31A 0.9700 .
C31 H31B 0.9700 .
C32 C36 1.383(6) .
C32 C33 1.393(7) .
C33 C34 1.388(8) .
C33 H33A 0.9300 .
C34 C35 1.363(7) .
C34 H34A 0.9300 .
C35 N8 1.344(6) .
C35 H35A 0.9300 .
C36 N8 1.341(6) .
C36 H36A 0.9300 .
N2 H2B 0.9100 .
N3 H3B 0.9100 .
N6 H6C 0.9100 .
N7 H7B 0.9100 .
N9 O2 1.227(5) .
N9 O1 1.242(5) .
N9 O3 1.249(6) .
N10 O5 1.178(6) .
N10 O4 1.208(7) .
N10 O6 1.251(7) .
N11 O9 1.182(6) .
N11 O7 1.212(6) .
N11 O8 1.219(6) .
N12 O12 1.215(5) .
N12 O10 1.217(6) .
N12 O11 1.229(6) .
O1W H1WA 0.8500 .
O1W H1WB 0.8501 .
O2W H2WA 0.8501 .
O2W H2WB 0.8499 .

loop_
_geom_hbond_atom_site_label_D
_geom_hbond_atom_site_label_H
_geom_hbond_atom_site_label_A
_geom_hbond_distance_DH
_geom_hbond_distance_HA
_geom_hbond_distance_DA
_geom_hbond_angle_DHA
_geom_hbond_site_symmetry_A
N2 H2B O9 0.91 1.96 2.875(6) 177.9 3_545
N3 H3B O12 0.91 2.13 3.028(6) 168.2 .
N6 H6C O8 0.91 2.43 3.274(7) 154.0 .
N7 H7B O3 0.91 2.14 2.959(5) 149.4 .
O1W H1WA O11 0.85 1.98 2.789(6) 157.4 .
O1W H1WB O10 0.85 1.92 2.717(5) 154.9 4_455
O2W H2WA O5 0.85 2.22 2.902(7) 137.1 .
O2W H2WB O8 0.85 2.09 2.858(6) 149.5 3_545
